data_2211494
loop_
_publ_author_name
'Long, Si-Hui'
'Siegler, Maxime'
'Li, Tong-Lei'

_publ_section_title
;
 2-Oxo-1,2-dihydropyridine-3-carboxylic acid
;
_journal_coeditor_code KP2066
_journal_issue 12
_journal_name_full 'Acta Crystallographica Section E'
_journal_page_first o5664
_journal_page_last o5665
_journal_paper_doi 10.1107/S1600536806048768
_journal_volume 62
_journal_year 2006
_chemical_formula_iupac 'C6 H5 N O3'
_chemical_formula_moiety 'C6 H5 N O3'
_chemical_formula_sum 'C6 H5 N O3'
_chemical_formula_weight 139.11
_chemical_melting_point .532E-305
_chemical_name_systematic
;
2-Oxo-1,2-dihydropyridine-3-carboxylic acid
;
_space_group_IT_number 14
_symmetry_cell_setting monoclinic
_symmetry_space_group_name_Hall '-P 2yn'
_symmetry_space_group_name_H-M 'P 1 21/n 1'
_atom_sites_solution_hydrogens geom
_atom_sites_solution_primary direct
_atom_sites_solution_secondary difmap
_audit_creation_method SHELXL-97
_cell_angle_alpha 90.00
_cell_angle_beta 94.640(10)
_cell_angle_gamma 90.00
_cell_formula_units_Z 4
_cell_length_a 3.6400(10)
_cell_length_b 11.584(3)
_cell_length_c 13.565(3)
_cell_measurement_reflns_used 1370
_cell_measurement_temperature 90.0(2)
_cell_measurement_theta_max 27.48
_cell_measurement_theta_min 1.00
_cell_volume 570.1(2)
_computing_cell_refinement 'DENZO-SMN (Otwinowski & Minor, 1997)'
_computing_data_collection 'COLLECT (Nonius, 2002)'
_computing_data_reduction DENZO-SMN
_computing_molecular_graphics 'XP in SHELXTL (Bruker, 1997)'
_computing_publication_material 'SHELXL97 and local procedures'
_computing_structure_refinement 'SHELXL97 (Sheldrick, 1997)'
_computing_structure_solution 'SHELXS97 (Sheldrick, 1997)'
_diffrn_ambient_temperature 90.0(2)
_diffrn_detector_area_resol_mean 18
_diffrn_measured_fraction_theta_full 1.000
_diffrn_measured_fraction_theta_max 1.000
_diffrn_measurement_device_type 'Nonius KappaCCD'
_diffrn_measurement_method '\w scans at fixed \c = 55\%'
_diffrn_radiation_monochromator graphite
_diffrn_radiation_source 'fine-focus sealed tube'
_diffrn_radiation_type MoK\a
_diffrn_radiation_wavelength 0.71073
_diffrn_reflns_av_R_equivalents 0.0259
_diffrn_reflns_av_sigmaI/netI 0.0369
_diffrn_reflns_limit_h_max 4
_diffrn_reflns_limit_h_min -4
_diffrn_reflns_limit_k_max 15
_diffrn_reflns_limit_k_min -15
_diffrn_reflns_limit_l_max 17
_diffrn_reflns_limit_l_min -17
_diffrn_reflns_number 2539
_diffrn_reflns_theta_full 27.47
_diffrn_reflns_theta_max 27.47
_diffrn_reflns_theta_min 2.32
_exptl_absorpt_coefficient_mu 0.133
_exptl_absorpt_correction_T_max 0.9804
_exptl_absorpt_correction_T_min 0.9613
_exptl_absorpt_correction_type multi-scan
_exptl_absorpt_process_details '(SCALEPACK; Otwinowski & Minor, 1997)'
_exptl_crystal_colour colourless
_exptl_crystal_density_diffrn 1.621
_exptl_crystal_density_method 'not measured'
_exptl_crystal_description Prism
_exptl_crystal_F_000 288
_exptl_crystal_size_max 0.30
_exptl_crystal_size_mid 0.20
_exptl_crystal_size_min 0.15
_refine_diff_density_max 0.333
_refine_diff_density_min -0.275
_refine_ls_extinction_method none
_refine_ls_goodness_of_fit_ref 1.039
_refine_ls_hydrogen_treatment constr
_refine_ls_matrix_type full
_refine_ls_number_parameters 92
_refine_ls_number_reflns 1307
_refine_ls_number_restraints 0
_refine_ls_restrained_S_all 1.039
_refine_ls_R_factor_all 0.0643
_refine_ls_R_factor_gt 0.0451
_refine_ls_shift/su_max 0.000
_refine_ls_shift/su_mean 0.000
_refine_ls_structure_factor_coef Fsqd
_refine_ls_weighting_details 'calc w=1/[\s^2^(Fo^2^)+(0.0761P)^2^+0.1679P] where P=(Fo^2^+2Fc^2^)/3'
_refine_ls_weighting_scheme calc
_refine_ls_wR_factor_gt 0.1168
_refine_ls_wR_factor_ref 0.1300
_reflns_number_gt 971
_reflns_number_total 1307
_reflns_threshold_expression I>2\s(I)
_cod_data_source_file kp2066.cif
_cod_data_source_block I
_cod_original_sg_symbol_H-M 'P 21/n'
_cod_database_code 2211494
_cod_database_fobs_code 2211494

loop_
_symmetry_equiv_pos_as_xyz
'x, y, z'
'-x+1/2, y+1/2, -z+1/2'
'-x, -y, -z'
'x-1/2, -y-1/2, z-1/2'

loop_
_atom_site_type_symbol
_atom_site_label
_atom_site_fract_x
_atom_site_fract_y
_atom_site_fract_z
_atom_site_U_iso_or_equiv
_atom_site_adp_type
_atom_site_calc_flag
_atom_site_refinement_flags
_atom_site_occupancy
C C2 0.5633(4) 0.25484(14) 0.33937(12) 0.0161(4) Uani d . 1
C C3 0.4124(4) 0.18122(14) 0.41096(12) 0.0149(4) Uani d . 1
C C4 0.3141(4) 0.06996(14) 0.38714(12) 0.0160(4) Uani d . 1
H H4 0.2153 0.0222 0.4354 0.019 Uiso calc R 1
C C5 0.3568(4) 0.02535(15) 0.29270(12) 0.0185(4) Uani d . 1
H H5 0.2937 -0.0524 0.2768 0.022 Uiso calc R 1
C C6 0.4913(4) 0.09673(15) 0.22447(12) 0.0179(4) Uani d . 1
H H6 0.5201 0.0685 0.1598 0.021 Uiso calc R 1
C C7 0.3601(4) 0.22936(15) 0.51047(12) 0.0175(4) Uani d . 1
N N1 0.5846(4) 0.20702(13) 0.24719(10) 0.0174(3) Uani d . 1
H H1 0.6636 0.2508 0.2003 0.021 Uiso calc R 1
O O8 0.4619(4) 0.33727(10) 0.52644(9) 0.0218(3) Uani d . 1
H H8 0.5445 0.3644 0.4752 0.033 Uiso calc R 1
O O9 0.2246(3) 0.17228(10) 0.57449(8) 0.0216(3) Uani d . 1
O O10 0.6713(3) 0.35672(10) 0.35588(9) 0.0209(3) Uani d . 1

loop_
_atom_site_aniso_label
_atom_site_aniso_U_11
_atom_site_aniso_U_22
_atom_site_aniso_U_33
_atom_site_aniso_U_12
_atom_site_aniso_U_13
_atom_site_aniso_U_23
C2 0.0139(8) 0.0182(9) 0.0161(8) 0.0024(6) 0.0007(6) 0.0022(7)
C3 0.0129(8) 0.0182(8) 0.0136(8) 0.0011(6) 0.0009(6) 0.0015(6)
C4 0.0126(7) 0.0188(9) 0.0167(8) 0.0014(6) 0.0018(6) 0.0031(6)
C5 0.0177(8) 0.0174(9) 0.0202(9) 0.0015(7) 0.0003(7) -0.0016(7)
C6 0.0172(8) 0.0213(9) 0.0149(8) 0.0040(7) 0.0000(6) -0.0025(7)
C7 0.0165(8) 0.0191(9) 0.0168(8) 0.0025(6) 0.0000(6) 0.0004(7)
N1 0.0181(7) 0.0207(8) 0.0136(7) 0.0002(6) 0.0034(5) 0.0030(5)
O8 0.0286(7) 0.0202(7) 0.0168(6) -0.0013(5) 0.0038(5) -0.0020(5)
O9 0.0269(7) 0.0232(7) 0.0154(6) 0.0014(5) 0.0066(5) 0.0014(5)
O10 0.0242(7) 0.0170(7) 0.0217(6) -0.0017(5) 0.0031(5) 0.0018(5)

loop_
_atom_type_symbol
_atom_type_description
_atom_type_scat_dispersion_real
_atom_type_scat_dispersion_imag
_atom_type_scat_source
C C 0.0033 0.0016 'International Tables Vol C Tables 4.2.6.8 and 6.1.1.4'
H H 0.0000 0.0000 'International Tables Vol C Tables 4.2.6.8 and 6.1.1.4'
N N 0.0061 0.0033 'International Tables Vol C Tables 4.2.6.8 and 6.1.1.4'
O O 0.0106 0.0060 'International Tables Vol C Tables 4.2.6.8 and 6.1.1.4'

loop_
_geom_angle_atom_site_label_1
_geom_angle_atom_site_label_2
_geom_angle_atom_site_label_3
_geom_angle
O10 C2 N1 119.98(14)
O10 C2 C3 124.63(14)
N1 C2 C3 115.40(15)
C4 C3 C2 120.45(15)
C4 C3 C7 121.13(15)
C2 C3 C7 118.41(15)
C3 C4 C5 121.11(15)
C3 C4 H4 119.4
C5 C4 H4 119.4
C6 C5 C4 118.03(16)
C6 C5 H5 121.0
C4 C5 H5 121.0
N1 C6 C5 121.11(15)
N1 C6 H6 119.4
C5 C6 H6 119.4
O9 C7 O8 121.29(15)
O9 C7 C3 121.94(15)
O8 C7 C3 116.77(14)
C6 N1 C2 123.82(14)
C6 N1 H1 118.1
C2 N1 H1 118.1
C7 O8 H8 109.5

loop_
_geom_bond_atom_site_label_1
_geom_bond_atom_site_label_2
_geom_bond_distance
C2 O10 1.258(2)
C2 N1 1.376(2)
C2 C3 1.435(2)
C3 C4 1.369(2)
C3 C7 1.487(2)
C4 C5 1.402(2)
C4 H4 0.9500
C5 C6 1.362(2)
C5 H5 0.9500
C6 N1 1.351(2)
C6 H6 0.9500
C7 O9 1.2264(19)
C7 O8 1.317(2)
N1 H1 0.8800
O8 H8 0.8400

loop_
_geom_hbond_atom_site_label_D
_geom_hbond_atom_site_label_H
_geom_hbond_atom_site_label_A
_geom_hbond_site_symmetry_A
_geom_hbond_distance_DH
_geom_hbond_distance_HA
_geom_hbond_distance_DA
_geom_hbond_angle_DHA
N1 H1 O9 4_665 0.88 1.95 2.8100(18) 164.0
O8 H8 O10 . 0.84 1.72 2.5040(17) 154.2

loop_
_geom_torsion_atom_site_label_1
_geom_torsion_atom_site_label_2
_geom_torsion_atom_site_label_3
_geom_torsion_atom_site_label_4
_geom_torsion
O10 C2 C3 C4 -177.69(15)
N1 C2 C3 C4 2.5(2)
O10 C2 C3 C7 3.4(2)
N1 C2 C3 C7 -176.41(14)
C2 C3 C4 C5 -0.2(2)
C7 C3 C4 C5 178.73(15)
C3 C4 C5 C6 -1.5(2)
C4 C5 C6 N1 0.6(2)
C4 C3 C7 O9 -0.7(3)
C2 C3 C7 O9 178.23(15)
C4 C3 C7 O8 -179.82(15)
C2 C3 C7 O8 -0.9(2)
C5 C6 N1 C2 2.0(2)
O10 C2 N1 C6 176.74(15)
C3 C2 N1 C6 -3.5(2)

loop_
_cod_related_entry_id
_cod_related_entry_database
_cod_related_entry_code
1 ChemSpider 62331
